data_7232665
loop_
_publ_author_name
'Song, Liping'
'Liu, Wei'
'Wang, Yanlong'
'Chen, Lanhua'
'Wang, Xiao-Feng'
'Wang, Shuao'

_publ_section_title
;
 A hydrolytically stable europium--organic framework for the selective
 detection of radioactive Th4+ in aqueous solution
;
_journal_issue 22
_journal_name_full CrystEngComm
_journal_page_first 3471
_journal_paper_doi 10.1039/C9CE00241C
_journal_volume 21
_journal_year 2019
_chemical_formula_sum 'C26 Eu2 N2 O18'
_chemical_formula_weight 932.20
_chemical_melting_point ?
_space_group_crystal_system triclinic
_space_group_IT_number 2
_space_group_name_Hall '-P 1'
_space_group_name_H-M_alt 'P -1'
_symmetry_space_group_name_Hall '-P 1'
_symmetry_space_group_name_H-M 'P -1'
_audit_block_doi 10.5517/ccdc.csd.cc2024js
_audit_creation_method SHELXL-2014/7
_audit_update_record
;
2018-06-13 deposited with the CCDC.    2019-04-26 downloaded from the CCDC.
;
_cell_angle_alpha 80.532(3)
_cell_angle_beta 74.179(3)
_cell_angle_gamma 74.763(3)
_cell_formula_units_Z 2
_cell_length_a 9.1075(8)
_cell_length_b 11.8822(11)
_cell_length_c 15.5502(14)
_cell_measurement_reflns_used 7212
_cell_measurement_temperature 296(2)
_cell_measurement_theta_max 27.630
_cell_measurement_theta_min 2.138
_cell_volume 1554.3(2)
_computing_structure_refinement 'SHELXL-2014/7 (Sheldrick, 2014)'
_diffrn_ambient_temperature 296(2)
_diffrn_measured_fraction_theta_full 1.000
_diffrn_measured_fraction_theta_max 0.997
_diffrn_measurement_device_type 'BRUKER apex II'
_diffrn_radiation_type MoK\a
_diffrn_radiation_wavelength 0.71073
_diffrn_reflns_av_R_equivalents 0.0977
_diffrn_reflns_av_unetI/netI 0.0327
_diffrn_reflns_Laue_measured_fraction_full 1.000
_diffrn_reflns_Laue_measured_fraction_max 0.997
_diffrn_reflns_limit_h_max 11
_diffrn_reflns_limit_h_min -11
_diffrn_reflns_limit_k_max 15
_diffrn_reflns_limit_k_min -15
_diffrn_reflns_limit_l_max 20
_diffrn_reflns_limit_l_min -20
_diffrn_reflns_number 72714
_diffrn_reflns_point_group_measured_fraction_full 1.000
_diffrn_reflns_point_group_measured_fraction_max 0.997
_diffrn_reflns_theta_full 25.242
_diffrn_reflns_theta_max 27.630
_diffrn_reflns_theta_min 2.138
_exptl_absorpt_coefficient_mu 4.082
_exptl_crystal_colour 'light yellow'
_exptl_crystal_density_diffrn 1.992
_exptl_crystal_description bulk
_exptl_crystal_F_000 880
_refine_diff_density_max 2.321
_refine_diff_density_min -3.298
_refine_diff_density_rms 0.464
_refine_ls_extinction_method none
_refine_ls_goodness_of_fit_ref 1.196
_refine_ls_hydrogen_treatment undef
_refine_ls_matrix_type full
_refine_ls_number_parameters 433
_refine_ls_number_reflns 7212
_refine_ls_number_restraints 0
_refine_ls_restrained_S_all 1.196
_refine_ls_R_factor_all 0.0353
_refine_ls_R_factor_gt 0.0305
_refine_ls_shift/su_max 0.001
_refine_ls_shift/su_mean 0.000
_refine_ls_structure_factor_coef Fsqd
_refine_ls_weighting_details 'w=1/[\s^2^(Fo^2^)+(0.0527P)^2^+3.8550P] where P=(Fo^2^+2Fc^2^)/3'
_refine_ls_weighting_scheme calc
_refine_ls_wR_factor_gt 0.0882
_refine_ls_wR_factor_ref 0.1001
_reflns_Friedel_coverage 0.000
_reflns_number_gt 6711
_reflns_number_total 7212
_reflns_threshold_expression 'I > 2\s(I)'
_cod_data_source_file c9ce00241c2.cif
_cod_data_source_block 'SAVE_a'
_cod_depositor_comments
;
The following automatic conversions were performed:

'_chemical_melting_point' value 'N/A' was changed to '?' - the value
is undefined or not given.

Automatic conversion script
Id: cif_fix_values 4973 2017-02-22 13:04:09Z antanas 

 Adding full bibliography for 7232665.cif.
;
_cod_database_code 7232665
_shelx_shelxl_version_number 2014/7
_shelx_space_group_comment
;
The symmetry employed for this shelxl refinement is uniquely defined
by the following loop, which should always be used as a source of
symmetry information in preference to the above space-group names.
They are only intended as comments.
;

loop_
_space_group_symop_operation_xyz
'x, y, z'
'-x, -y, -z'

loop_
_atom_site_label
_atom_site_type_symbol
_atom_site_fract_x
_atom_site_fract_y
_atom_site_fract_z
_atom_site_U_iso_or_equiv
_atom_site_adp_type
_atom_site_occupancy
_atom_site_site_symmetry_order
_atom_site_calc_flag
Eu2 Eu 0.80651(2) 0.93305(2) 0.01262(2) 0.01163(7) Uani 1 1 d
Eu1 Eu 0.71231(2) 0.54792(2) 0.47227(2) 0.01259(7) Uani 1 1 d
O17 O 1.0967(3) 0.6586(3) 0.2213(2) 0.0173(6) Uani 1 1 d
O16 O 0.4331(3) 0.8383(3) 0.26843(19) 0.0167(6) Uani 1 1 d
O15 O 0.2132(4) 0.7434(3) 0.75216(19) 0.0208(6) Uani 1 1 d
O14 O 1.0029(4) 0.8057(3) 0.0807(2) 0.0230(7) Uani 1 1 d
O13 O 0.3546(4) 1.0484(3) 0.0864(2) 0.0205(6) Uani 1 1 d
O12 O 0.5356(4) 0.6604(3) 0.3860(2) 0.0246(7) Uani 1 1 d
O11 O -0.0230(4) 0.8347(3) 0.8819(2) 0.0313(8) Uani 1 1 d
O10 O 1.1773(4) 0.4573(3) 0.4075(2) 0.0256(7) Uani 1 1 d
O9 O 0.5805(4) 0.9654(3) 0.1255(2) 0.0230(7) Uani 1 1 d
O8 O 0.2888(4) 0.6432(3) 0.4504(2) 0.0205(6) Uani 1 1 d
O7 O 0.1008(4) 0.9575(3) 0.9051(2) 0.0273(7) Uani 1 1 d
O6 O 1.2235(4) 0.8703(3) 0.0522(2) 0.0239(7) Uani 1 1 d
O5 O 0.2294(4) 0.5855(3) 0.6433(2) 0.0297(7) Uani 1 1 d
O4 O 0.4789(4) 0.5823(3) 0.5803(2) 0.0272(7) Uani 1 1 d
O3 O 0.9518(4) 0.5580(4) 0.3765(2) 0.0336(9) Uani 1 1 d
O2 O 0.7423(5) 0.7496(3) 0.0399(3) 0.0314(8) Uani 1 1 d
C26 C 0.1919(5) 0.9382(4) 0.2602(3) 0.0210(9) Uani 1 1 d
C25 C 0.3276(5) 0.7943(4) 0.3375(3) 0.0159(8) Uani 1 1 d
C24 C 1.2006(5) 0.7069(4) 0.1541(3) 0.0147(8) Uani 1 1 d
C23 C 0.3473(5) 0.9255(4) 0.2211(3) 0.0150(8) Uani 1 1 d
C22 C 1.1360(5) 0.8020(3) 0.0908(3) 0.0154(8) Uani 1 1 d
C21 C 1.3385(5) 0.5740(4) 0.2373(3) 0.0210(9) Uani 1 1 d
C20 C 1.3498(5) 0.6573(4) 0.1611(3) 0.0207(9) Uani 1 1 d
C19 C 0.1787(5) 0.8526(4) 0.3354(3) 0.0229(9) Uani 1 1 d
C18 C 0.2390(5) 0.8148(4) 0.8038(3) 0.0208(8) Uani 1 1 d
C17 C 1.1839(5) 0.5788(4) 0.2722(3) 0.0158(8) Uani 1 1 d
C16 C 0.4329(5) 0.9833(4) 0.1378(3) 0.0154(8) Uani 1 1 d
C15 C 0.3898(5) 0.6914(4) 0.3962(3) 0.0161(8) Uani 1 1 d
O1 O 0.7137(5) 0.7470(3) 0.4765(3) 0.0394(10) Uani 1 1 d
C14 C 0.3539(5) 0.6960(4) 0.7004(3) 0.0220(9) Uani 1 1 d
N2 N 0.7422(10) 0.9277(5) 0.4732(4) 0.0608(18) Uani 1 1 d
C13 C 1.0977(5) 0.5267(4) 0.3581(3) 0.0172(8) Uani 1 1 d
C12 C 0.3952(6) 0.8107(4) 0.7862(4) 0.0296(10) Uani 1 1 d
C11 C 0.7359(7) 0.8419(4) 0.4307(4) 0.0331(12) Uani 1 1 d
N1 N 0.7605(10) 0.5632(5) 0.0302(6) 0.081(3) Uani 1 1 d
C10 C 0.0978(5) 0.8734(4) 0.8676(3) 0.0190(8) Uani 1 1 d
C9 C 0.4710(6) 0.7333(4) 0.7187(4) 0.0306(10) Uani 1 1 d
C8 C 0.7622(7) 0.6450(6) 0.0702(5) 0.0501(17) Uani 1 1 d
C7 C 0.3545(5) 0.6161(4) 0.6368(3) 0.0198(9) Uani 1 1 d
C6 C 0.7772(15) 0.4393(6) 0.0549(7) 0.087(3) Uani 1 1 d
C5 C 0.7555(9) 0.8576(6) 0.3316(5) 0.0477(16) Uani 1 1 d
C4 C 0.7944(12) 0.6024(9) 0.1620(5) 0.081(3) Uani 1 1 d
C3 C 0.7590(14) 1.0446(6) 0.4293(6) 0.077(3) Uani 1 1 d
C2 C 0.710(2) 0.6147(12) -0.0650(6) 0.118(5) Uani 1 1 d
C1 C 0.733(2) 0.9065(11) 0.5714(6) 0.138(7) Uani 1 1 d
O18 O -0.1026(9) 0.7160(8) 0.7379(5) 0.111(3) Uani 1 1 d

loop_
_atom_site_aniso_label
_atom_site_aniso_U_11
_atom_site_aniso_U_22
_atom_site_aniso_U_33
_atom_site_aniso_U_23
_atom_site_aniso_U_13
_atom_site_aniso_U_12
Eu2 0.01186(11) 0.00864(11) 0.01409(11) 0.00157(7) -0.00452(8) -0.00203(7)
Eu1 0.01400(11) 0.01110(11) 0.01271(11) 0.00179(7) -0.00451(8) -0.00346(8)
O17 0.0168(14) 0.0179(15) 0.0170(14) 0.0062(11) -0.0064(11) -0.0064(12)
O16 0.0150(14) 0.0178(15) 0.0170(14) 0.0034(11) -0.0062(11) -0.0040(11)
O15 0.0220(14) 0.0204(16) 0.0178(15) -0.0125(12) 0.0003(11) 0.0000(12)
O14 0.0242(16) 0.0156(15) 0.0315(17) 0.0077(12) -0.0166(14) -0.0044(12)
O13 0.0264(16) 0.0205(16) 0.0163(14) 0.0037(12) -0.0109(12) -0.0055(13)
O12 0.0235(16) 0.0233(17) 0.0271(17) 0.0079(13) -0.0114(13) -0.0063(13)
O11 0.0232(17) 0.038(2) 0.0320(18) -0.0161(15) -0.0030(14) -0.0016(15)
O10 0.0394(19) 0.0242(17) 0.0200(16) 0.0087(13) -0.0165(14) -0.0159(15)
O9 0.0163(15) 0.0305(18) 0.0170(15) -0.0014(13) 0.0027(12) -0.0037(13)
O8 0.0248(16) 0.0161(15) 0.0200(15) 0.0048(12) -0.0066(12) -0.0064(12)
O7 0.0386(19) 0.0180(16) 0.0236(17) -0.0099(13) -0.0088(14) 0.0024(14)
O6 0.0262(16) 0.0175(15) 0.0298(17) 0.0092(13) -0.0136(14) -0.0082(13)
O5 0.0322(18) 0.0307(19) 0.0253(17) -0.0117(14) 0.0004(14) -0.0082(15)
O4 0.0271(17) 0.0259(18) 0.0183(16) -0.0073(13) 0.0043(13) 0.0045(14)
O3 0.0225(18) 0.050(2) 0.0249(18) 0.0067(16) 0.0008(14) -0.0149(16)
O2 0.041(2) 0.0152(16) 0.045(2) 0.0062(14) -0.0218(17) -0.0128(15)
C26 0.018(2) 0.021(2) 0.021(2) 0.0031(17) -0.0058(17) -0.0015(17)
C25 0.020(2) 0.0141(19) 0.0141(18) 0.0031(15) -0.0052(15) -0.0073(16)
C24 0.0169(19) 0.0115(18) 0.0160(19) 0.0011(14) -0.0062(15) -0.0031(15)
C23 0.0193(19) 0.0127(18) 0.0125(18) 0.0010(14) -0.0064(15) -0.0016(15)
C22 0.020(2) 0.0102(18) 0.0158(19) 0.0007(14) -0.0081(16) -0.0013(15)
C21 0.021(2) 0.018(2) 0.021(2) 0.0046(17) -0.0071(17) -0.0026(17)
C20 0.021(2) 0.020(2) 0.020(2) 0.0041(16) -0.0062(16) -0.0048(17)
C19 0.021(2) 0.023(2) 0.022(2) 0.0064(17) -0.0085(17) -0.0037(17)
C18 0.025(2) 0.016(2) 0.019(2) -0.0064(16) -0.0024(17) -0.0006(16)
C17 0.021(2) 0.0136(19) 0.0134(18) 0.0030(14) -0.0080(15) -0.0040(15)
C16 0.020(2) 0.0114(18) 0.0156(18) -0.0044(14) -0.0043(15) -0.0020(15)
C15 0.020(2) 0.0125(19) 0.0174(19) 0.0012(15) -0.0087(16) -0.0030(15)
O1 0.067(3) 0.0174(17) 0.045(2) 0.0049(16) -0.030(2) -0.0175(18)
C14 0.027(2) 0.016(2) 0.020(2) -0.0051(16) -0.0003(17) -0.0024(17)
N2 0.116(6) 0.026(3) 0.048(3) 0.004(2) -0.018(3) -0.036(3)
C13 0.026(2) 0.016(2) 0.0123(18) 0.0037(15) -0.0063(16) -0.0106(17)
C12 0.027(2) 0.024(2) 0.039(3) -0.011(2) -0.005(2) -0.0062(19)
C11 0.041(3) 0.019(2) 0.044(3) 0.004(2) -0.021(2) -0.009(2)
N1 0.094(6) 0.022(3) 0.109(6) -0.017(3) 0.020(5) -0.021(3)
C10 0.025(2) 0.015(2) 0.0128(18) -0.0059(15) -0.0063(16) 0.0062(16)
C9 0.026(2) 0.025(2) 0.038(3) -0.009(2) 0.001(2) -0.0051(19)
C8 0.034(3) 0.033(3) 0.077(5) -0.006(3) 0.000(3) -0.010(3)
C7 0.028(2) 0.0142(19) 0.0137(19) -0.0052(15) -0.0019(16) 0.0010(17)
C6 0.151(10) 0.020(3) 0.092(7) -0.003(4) -0.032(7) -0.023(5)
C5 0.066(4) 0.046(4) 0.041(3) 0.007(3) -0.022(3) -0.026(3)
C4 0.098(7) 0.119(8) 0.050(4) 0.042(5) -0.047(5) -0.067(6)
C3 0.133(9) 0.030(4) 0.077(6) 0.004(4) -0.022(6) -0.041(5)
C2 0.216(15) 0.137(10) 0.048(5) 0.007(6) -0.059(7) -0.103(10)
C1 0.31(2) 0.116(9) 0.042(5) 0.008(5) -0.049(8) -0.153(12)
O18 0.087(5) 0.165(8) 0.102(5) -0.045(5) -0.010(4) -0.056(5)

loop_
_atom_type_symbol
_atom_type_description
_atom_type_scat_dispersion_real
_atom_type_scat_dispersion_imag
_atom_type_scat_source
C C 0.0033 0.0016 'International Tables Vol C Tables 4.2.6.8 and 6.1.1.4'
N N 0.0061 0.0033 'International Tables Vol C Tables 4.2.6.8 and 6.1.1.4'
O O 0.0106 0.0060 'International Tables Vol C Tables 4.2.6.8 and 6.1.1.4'
Eu Eu -0.1578 3.6682 'International Tables Vol C Tables 4.2.6.8 and 6.1.1.4'

loop_
_geom_angle_atom_site_label_1
_geom_angle_atom_site_label_2
_geom_angle_atom_site_label_3
_geom_angle
_geom_angle_site_symmetry_1
_geom_angle_site_symmetry_3
O9 Eu2 O2 78.12(13) . .
O9 Eu2 O13 87.21(11) . 2_675
O2 Eu2 O13 77.71(11) . 2_675
O9 Eu2 O6 95.84(12) . 2_775
O2 Eu2 O6 152.29(12) . 2_775
O13 Eu2 O6 74.98(11) 2_675 2_775
O9 Eu2 O14 106.00(12) . .
O2 Eu2 O14 74.87(11) . .
O13 Eu2 O14 146.11(11) 2_675 .
O6 Eu2 O14 132.28(11) 2_775 .
O9 Eu2 O7 84.48(12) . 2_676
O2 Eu2 O7 134.47(12) . 2_676
O13 Eu2 O7 143.38(11) 2_675 2_676
O6 Eu2 O7 70.50(11) 2_775 2_676
O14 Eu2 O7 70.08(11) . 2_676
O9 Eu2 O11 152.42(12) . 1_654
O2 Eu2 O11 77.78(13) . 1_654
O13 Eu2 O11 74.72(11) 2_675 1_654
O6 Eu2 O11 99.26(12) 2_775 1_654
O14 Eu2 O11 80.30(12) . 1_654
O7 Eu2 O11 122.33(12) 2_676 1_654
O9 Eu2 O7 158.93(11) . 1_654
O2 Eu2 O7 120.05(12) . 1_654
O13 Eu2 O7 106.22(10) 2_675 1_654
O6 Eu2 O7 72.87(11) 2_775 1_654
O14 Eu2 O7 71.89(10) . 1_654
O7 Eu2 O7 75.05(12) 2_676 1_654
O11 Eu2 O7 48.65(10) 1_654 1_654
O9 Eu2 C10 175.91(12) . 1_654
O2 Eu2 C10 97.79(13) . 1_654
O13 Eu2 C10 92.13(11) 2_675 1_654
O6 Eu2 C10 87.88(12) 2_775 1_654
O14 Eu2 C10 72.46(11) . 1_654
O7 Eu2 C10 98.40(12) 2_676 1_654
O11 Eu2 C10 24.22(12) 1_654 1_654
O7 Eu2 C10 24.64(11) 1_654 1_654
O9 Eu2 Eu2 125.27(9) . 2_775
O2 Eu2 Eu2 138.26(9) . 2_775
O13 Eu2 Eu2 130.92(8) 2_675 2_775
O6 Eu2 Eu2 66.83(8) 2_775 2_775
O14 Eu2 Eu2 65.88(7) . 2_775
O7 Eu2 Eu2 40.97(9) 2_676 2_775
O11 Eu2 Eu2 82.06(8) 1_654 2_775
O7 Eu2 Eu2 34.09(7) 1_654 2_775
C10 Eu2 Eu2 57.85(9) 1_654 2_775
O3 Eu1 O4 164.80(14) . .
O3 Eu1 O10 88.40(13) . 2_766
O4 Eu1 O10 83.54(13) . 2_766
O3 Eu1 O12 101.98(12) . .
O4 Eu1 O12 78.29(12) . .
O10 Eu1 O12 145.91(12) 2_766 .
O3 Eu1 O1 79.24(15) . .
O4 Eu1 O1 86.29(14) . .
O10 Eu1 O1 75.82(12) 2_766 .
O12 Eu1 O1 74.45(12) . .
O3 Eu1 O8 112.32(13) . 2_666
O4 Eu1 O8 78.13(12) . 2_666
O10 Eu1 O8 75.54(11) 2_766 2_666
O12 Eu1 O8 127.24(11) . 2_666
O1 Eu1 O8 148.67(12) . 2_666
O3 Eu1 O5 71.14(13) . 2_666
O4 Eu1 O5 123.56(12) . 2_666
O10 Eu1 O5 132.21(12) 2_766 2_666
O12 Eu1 O5 81.64(12) . 2_666
O1 Eu1 O5 136.79(13) . 2_666
O8 Eu1 O5 73.56(11) 2_666 2_666
O3 Eu1 O4 117.37(12) . 2_666
O4 Eu1 O4 76.69(12) . 2_666
O10 Eu1 O4 138.21(10) 2_766 2_666
O12 Eu1 O4 64.33(10) . 2_666
O1 Eu1 O4 137.66(12) . 2_666
O8 Eu1 O4 64.62(10) 2_666 2_666
O5 Eu1 O4 47.17(10) 2_666 2_666
O3 Eu1 C7 93.97(13) . 2_666
O4 Eu1 C7 100.43(13) . 2_666
O10 Eu1 C7 140.71(11) 2_766 2_666
O12 Eu1 C7 71.61(12) . 2_666
O1 Eu1 C7 143.11(12) . 2_666
O8 Eu1 C7 67.31(11) 2_666 2_666
O5 Eu1 C7 23.30(12) 2_666 2_666
O4 Eu1 C7 23.87(10) 2_666 2_666
O3 Eu1 Eu1 149.88(10) . 2_666
O4 Eu1 Eu1 43.86(9) . 2_666
O10 Eu1 Eu1 117.92(8) 2_766 2_666
O12 Eu1 Eu1 65.07(8) . 2_666
O1 Eu1 Eu1 119.36(11) . 2_666
O8 Eu1 Eu1 65.18(8) 2_666 2_666
O5 Eu1 Eu1 79.86(8) 2_666 2_666
O4 Eu1 Eu1 32.83(6) 2_666 2_666
C7 Eu1 Eu1 56.62(8) 2_666 2_666
C17 O17 C24 106.3(3) . .
C23 O16 C25 106.4(3) . .
C14 O15 C18 106.9(4) . .
C22 O14 Eu2 139.7(3) . .
C16 O13 Eu2 148.4(3) . 2_675
C15 O12 Eu1 136.7(3) . .
C10 O11 Eu2 102.4(3) . 1_456
C13 O10 Eu1 141.8(3) . 2_766
C16 O9 Eu2 140.6(3) . .
C15 O8 Eu1 135.5(3) . 2_666
C10 O7 Eu2 158.3(3) . 2_676
C10 O7 Eu2 85.7(3) . 1_456
Eu2 O7 Eu2 104.95(12) 2_676 1_456
C22 O6 Eu2 137.2(3) . 2_775
C7 O5 Eu1 106.3(3) . 2_666
C7 O4 Eu1 171.6(3) . .
C7 O4 Eu1 82.7(3) . 2_666
Eu1 O4 Eu1 103.31(12) . 2_666
C13 O3 Eu1 150.0(3) . .
C8 O2 Eu2 152.6(4) . .
C23 C26 C19 106.8(4) . .
C19 C25 O16 110.6(4) . .
C19 C25 C15 131.6(4) . .
O16 C25 C15 117.6(4) . .
C20 C24 O17 110.3(4) . .
C20 C24 C22 131.9(4) . .
O17 C24 C22 117.7(4) . .
C26 C23 O16 110.1(4) . .
C26 C23 C16 132.0(4) . .
O16 C23 C16 117.8(4) . .
O14 C22 O6 127.1(4) . .
O14 C22 C24 117.8(4) . .
O6 C22 C24 115.2(4) . .
C17 C21 C20 106.7(4) . .
C24 C20 C21 106.3(4) . .
C25 C19 C26 106.0(4) . .
O15 C18 C12 110.1(4) . .
O15 C18 C10 115.2(4) . .
C12 C18 C10 134.7(4) . .
C21 C17 O17 110.4(4) . .
C21 C17 C13 132.0(4) . .
O17 C17 C13 117.1(4) . .
O13 C16 O9 125.0(4) . .
O13 C16 C23 117.9(4) . .
O9 C16 C23 117.1(4) . .
O12 C15 O8 126.9(4) . .
O12 C15 C25 117.5(4) . .
O8 C15 C25 115.6(4) . .
C11 O1 Eu1 145.9(4) . .
O15 C14 C9 110.9(4) . .
O15 C14 C7 116.5(4) . .
C9 C14 C7 132.6(4) . .
C11 N2 C3 124.0(6) . .
C11 N2 C1 119.1(6) . .
C3 N2 C1 116.9(6) . .
O3 C13 O10 125.3(4) . .
O3 C13 C17 117.1(4) . .
O10 C13 C17 117.5(4) . .
C18 C12 C9 106.6(4) . .
O1 C11 N2 118.2(5) . .
O1 C11 C5 121.4(5) . .
N2 C11 C5 120.4(5) . .
C8 N1 C6 133.0(9) . .
C8 N1 C2 110.2(7) . .
C6 N1 C2 116.5(8) . .
O7 C10 O11 122.2(4) . .
O7 C10 C18 120.6(4) . .
O11 C10 C18 117.1(4) . .
O7 C10 Eu2 69.7(3) . 1_456
O11 C10 Eu2 53.4(2) . 1_456
C18 C10 Eu2 166.3(3) . 1_456
C14 C9 C12 105.5(4) . .
O2 C8 N1 125.4(8) . .
O2 C8 C4 122.6(7) . .
N1 C8 C4 112.1(7) . .
O4 C7 O5 123.8(4) . .
O4 C7 C14 118.2(4) . .
O5 C7 C14 118.0(4) . .
O4 C7 Eu1 73.5(3) . 2_666
O5 C7 Eu1 50.4(2) . 2_666
C14 C7 Eu1 168.3(3) . 2_666

loop_
_geom_bond_atom_site_label_1
_geom_bond_atom_site_label_2
_geom_bond_distance
_geom_bond_site_symmetry_2
Eu2 O9 2.303(3) .
Eu2 O2 2.346(3) .
Eu2 O13 2.350(3) 2_675
Eu2 O6 2.365(3) 2_775
Eu2 O14 2.386(3) .
Eu2 O7 2.398(3) 2_676
Eu2 O11 2.453(3) 1_654
Eu2 O7 2.806(4) 1_654
Eu2 C10 2.984(4) 1_654
Eu2 Eu2 4.1346(5) 2_775
Eu1 O3 2.301(3) .
Eu1 O4 2.308(3) .
Eu1 O10 2.337(3) 2_766
Eu1 O12 2.374(3) .
Eu1 O1 2.380(3) .
Eu1 O8 2.390(3) 2_666
Eu1 O5 2.450(3) 2_666
Eu1 O4 2.950(4) 2_666
Eu1 C7 3.053(4) 2_666
Eu1 Eu1 4.1436(5) 2_666
O17 C17 1.362(5) .
O17 C24 1.366(5) .
O16 C23 1.365(5) .
O16 C25 1.366(5) .
O15 C14 1.347(5) .
O15 C18 1.360(5) .
O14 C22 1.252(5) .
O13 C16 1.250(5) .
O13 Eu2 2.350(3) 2_675
O12 C15 1.253(5) .
O11 C10 1.253(6) .
O11 Eu2 2.453(3) 1_456
O10 C13 1.256(5) .
O10 Eu1 2.337(3) 2_766
O9 C16 1.269(5) .
O8 C15 1.256(5) .
O8 Eu1 2.390(3) 2_666
O7 C10 1.248(5) .
O7 Eu2 2.398(3) 2_676
O7 Eu2 2.806(4) 1_456
O6 C22 1.254(5) .
O6 Eu2 2.364(3) 2_775
O5 C7 1.258(6) .
O5 Eu1 2.450(3) 2_666
O4 C7 1.245(5) .
O4 Eu1 2.950(4) 2_666
O3 C13 1.247(6) .
O2 C8 1.240(7) .
C26 C23 1.358(6) .
C26 C19 1.419(6) .
C25 C19 1.358(6) .
C25 C15 1.483(6) .
C24 C20 1.358(6) .
C24 C22 1.481(5) .
C23 C16 1.481(6) .
C21 C17 1.354(6) .
C21 C20 1.413(6) .
C18 C12 1.363(7) .
C18 C10 1.478(6) .
C17 C13 1.481(5) .
O1 C11 1.263(6) .
C14 C9 1.368(7) .
C14 C7 1.477(6) .
N2 C11 1.323(8) .
N2 C3 1.471(8) .
N2 C1 1.489(10) .
C12 C9 1.418(7) .
C11 C5 1.489(9) .
N1 C8 1.243(10) .
N1 C6 1.437(9) .
N1 C2 1.642(14) .
C10 Eu2 2.984(4) 1_456
C8 C4 1.515(10) .
C7 Eu1 3.052(4) 2_666
